data_1565375
loop_
_publ_author_name
'Borys, Andryj M.'
'Clark, Ewan R.'
'Saines, Paul J.'
'Alberola, Antonio'
'Rawson, Jeremy M.'

_publ_section_title
;
 A short, versatile route towards benzothiadiazinyl radicals.
;
_journal_issue 1
_journal_name_full 'Chemical science'
_journal_page_first 149
_journal_page_last 158
_journal_paper_doi 10.1039/d1sc04248c
_journal_volume 13
_journal_year 2021
_chemical_formula_moiety 'C15 H9.88 Cl4.12 N2 S'
_chemical_formula_sum 'C15 H9.88 Cl4.12 N2 S'
_chemical_formula_weight 396.33
_chemical_properties_physical Moisture-sensitive
_space_group_crystal_system monoclinic
_space_group_IT_number 14
_space_group_name_Hall '-P 2yn'
_space_group_name_H-M_alt 'P 1 21/n 1'
_atom_sites_solution_hydrogens geom
_atom_sites_solution_primary dual
_audit_creation_date 2018-06-27
_audit_creation_method
;
Olex2 1.2
(compiled 2018.05.29 svn.r3508 for OlexSys, GUI svn.r5506)
;
_audit_update_record
;
2021-08-03 deposited with the CCDC.	2021-11-23 downloaded from the CCDC.
;
_cell_angle_alpha 90
_cell_angle_beta 105.795(3)
_cell_angle_gamma 90
_cell_formula_units_Z 4
_cell_length_a 7.8074(3)
_cell_length_b 15.8724(4)
_cell_length_c 13.5003(4)
_cell_measurement_reflns_used 12836
_cell_measurement_temperature 100.0(6)
_cell_measurement_theta_max 74.5590
_cell_measurement_theta_min 4.3690
_cell_volume 1609.82(9)
_computing_cell_refinement 'CrysAlisPro 1.171.38.41 (Rigaku OD, 2015)'
_computing_data_collection 'CrysAlisPro 1.171.38.41 (Rigaku OD, 2015)'
_computing_data_reduction 'CrysAlisPro 1.171.38.41 (Rigaku OD, 2015)'
_computing_molecular_graphics 'Olex2 (Dolomanov et al., 2009)'
_computing_publication_material 'Olex2 (Dolomanov et al., 2009)'
_computing_structure_refinement 'ShelXL (Sheldrick, 2015)'
_computing_structure_solution 'ShelXT (Sheldrick, 2015)'
_diffrn_ambient_environment N~2~
_diffrn_ambient_temperature 100.0(6)
_diffrn_detector 'CCD plate'
_diffrn_detector_area_resol_mean 5.2887
_diffrn_detector_type AtlasS2
_diffrn_measured_fraction_theta_full 1.000
_diffrn_measured_fraction_theta_max 1.000
_diffrn_measurement_details
;
List of Runs (angles in degrees, time in seconds):

  # Type    Start    End  Width  t~exp~   \w     \q     \k     \f   Frames
#--------------------------------------------------------------------------
  1  \w    -65.00  30.00   1.00   10.00    --  -42.45  38.00 -90.00   95
  2  \w   -113.00 -16.00   1.00   10.00    --  -42.45 -57.00 -30.00   97
  3  \w    -74.00  31.00   1.00   10.00    --  -42.45  77.00 -90.00  105
  4  \w    -69.00  28.00   1.00   10.00    --  -42.45  57.00 120.00   97
  5  \w     23.00  97.00   1.00   10.00    --   42.45-125.00-180.00   74
  6  \w     38.00 134.00   1.00   30.00    --  109.57 -45.00 150.00   96
  7  \w     28.00 109.00   1.00   30.00    --  109.57 -94.00  90.00   81
  8  \w     38.00 122.00   1.00   30.00    --  109.57-125.00 -90.00   84
  9  \w     36.00 141.00   1.00   30.00    --  109.57 -77.00 150.00  105
 10  \w     94.00 178.00   1.00   30.00    --  109.57 125.00 150.00   84
 11  \w     86.00 178.00   1.00   30.00    --  109.57  30.00-150.00   92
 12  \w     38.00 122.00   1.00   30.00    --  109.57-125.00  30.00   84
 13  \w     35.00 133.00   1.00   30.00    --  109.57 -30.00-120.00   98
 14  \w     98.00 178.00   1.00   30.00    --  109.57  85.00-140.00   80
 15  \w     94.00 178.00   1.00   30.00    --  109.57 125.00  60.00   84
 16  \w     86.00 178.00   1.00   30.00    --  109.57  30.00 120.00   92
 17  \w     38.00 134.00   1.00   30.00    --  109.57 -45.00  60.00   96
 18  \w   -113.00 -16.00   1.00   10.00    --  -42.45 -57.00-120.00   97
 19  \w   -116.00 -11.00   1.00   10.00    --  -42.45 -77.00-180.00  105
 20  \w   -113.00 -16.00   1.00   10.00    --  -42.45 -57.00  60.00   97
 21  \w   -116.00 -11.00   1.00   10.00    --  -42.45 -77.00  30.00  105
 22  \w      1.00  82.00   1.00   10.00    --   42.45 -99.00  30.00   81
 23  \w     86.00 178.00   1.00   30.00    --  109.57  30.00  60.00   92
 24  \w     64.00 178.00   1.00   30.00    --  109.57  15.00   0.00  114
 25  \w     82.00 178.00   1.00   30.00    --  109.57  61.00   0.00   96
 26  \w     82.00 178.00   1.00   30.00    --  109.57  61.00 150.00   96
 27  \w     86.00 178.00   1.00   30.00    --  109.57  30.00 -90.00   92
;
_diffrn_measurement_device 'four-circle diffractometer'
_diffrn_measurement_device_type 'SuperNova, Dual, Cu at zero, AtlasS2'
_diffrn_measurement_method '\w scans'
_diffrn_orient_matrix_type 'CrysAlisPro convention (1999,Acta A55,543-557)'
_diffrn_orient_matrix_UB_11 0.0442674000
_diffrn_orient_matrix_UB_12 -0.0808354000
_diffrn_orient_matrix_UB_13 0.0650528000
_diffrn_orient_matrix_UB_21 -0.1225484000
_diffrn_orient_matrix_UB_22 0.0291048000
_diffrn_orient_matrix_UB_23 0.0656030000
_diffrn_orient_matrix_UB_31 -0.1582905000
_diffrn_orient_matrix_UB_32 -0.0451727000
_diffrn_orient_matrix_UB_33 -0.0743564000
_diffrn_radiation_monochromator mirror
_diffrn_radiation_probe x-ray
_diffrn_radiation_type CuK\a
_diffrn_radiation_wavelength 1.54184
_diffrn_reflns_av_R_equivalents 0.0463
_diffrn_reflns_av_unetI/netI 0.0202
_diffrn_reflns_Laue_measured_fraction_full 1.000
_diffrn_reflns_Laue_measured_fraction_max 1.000
_diffrn_reflns_limit_h_max 9
_diffrn_reflns_limit_h_min -9
_diffrn_reflns_limit_k_max 19
_diffrn_reflns_limit_k_min -19
_diffrn_reflns_limit_l_max 16
_diffrn_reflns_limit_l_min -16
_diffrn_reflns_number 22798
_diffrn_reflns_point_group_measured_fraction_full 1.000
_diffrn_reflns_point_group_measured_fraction_max 1.000
_diffrn_reflns_theta_full 67.684
_diffrn_reflns_theta_max 67.907
_diffrn_reflns_theta_min 4.398
_diffrn_source 'micro-focus sealed X-ray tube'
_diffrn_source_type 'SuperNova (Cu) X-ray Source'
_exptl_absorpt_coefficient_mu 8.049
_exptl_absorpt_correction_T_max 0.833
_exptl_absorpt_correction_T_min 0.244
_exptl_absorpt_correction_type gaussian
_exptl_absorpt_process_details
;
CrysAlisPro 1.171.38.41 (Rigaku Oxford Diffraction, 2015)
Numerical absorption correction based on gaussian integration over
			a multifaceted crystal model
Empirical absorption correction using spherical harmonics,
 implemented in SCALE3 ABSPACK scaling algorithm.
;
_exptl_crystal_colour 'dark yellow'
_exptl_crystal_colour_modifier dark
_exptl_crystal_colour_primary yellow
_exptl_crystal_density_diffrn 1.635
_exptl_crystal_description trapezoid
_exptl_crystal_F_000 800
_exptl_crystal_size_max 0.315
_exptl_crystal_size_mid 0.066
_exptl_crystal_size_min 0.03
_refine_diff_density_max 1.163
_refine_diff_density_min -0.735
_refine_diff_density_rms 0.117
_refine_ls_extinction_method none
_refine_ls_goodness_of_fit_ref 1.318
_refine_ls_hydrogen_treatment constr
_refine_ls_matrix_type full
_refine_ls_number_parameters 210
_refine_ls_number_reflns 2931
_refine_ls_number_restraints 0
_refine_ls_restrained_S_all 1.318
_refine_ls_R_factor_all 0.0748
_refine_ls_R_factor_gt 0.0744
_refine_ls_shift/su_max 0.000
_refine_ls_shift/su_mean 0.000
_refine_ls_structure_factor_coef Fsqd
_refine_ls_weighting_details 'w=1/[\s^2^(Fo^2^)+(0.0220P)^2^+12.6400P] where P=(Fo^2^+2Fc^2^)/3'
_refine_ls_weighting_scheme calc
_refine_ls_wR_factor_gt 0.1732
_refine_ls_wR_factor_ref 0.1733
_reflns_Friedel_coverage 0.000
_reflns_number_gt 2898
_reflns_number_total 2931
_reflns_threshold_expression 'I > 2\s(I)'
_cod_data_source_file d1sc04248c2.cif
_cod_data_source_block serc211-r1-rf
_cod_depositor_comments 'Adding full bibliography for 1565368--1565385.cif.'
_cod_database_code 1565375
_shelx_shelxl_version_number 2016/6
_chemical_oxdiff_formula 'S1 N2 Cl4 C15 H10'
_chemical_oxdiff_usercomment 'ABS-284 - Recrystallised (Partial chlorination)'
_shelx_space_group_comment
;
The symmetry employed for this shelxl refinement is uniquely defined
by the following loop, which should always be used as a source of
symmetry information in preference to the above space-group names.
They are only intended as comments.
;
_reflns_odcompleteness_completeness 99.93
_reflns_odcompleteness_iscentric 1
_reflns_odcompleteness_theta 66.97
_olex2_refinement_description
;
1. Fixed Uiso
 At 1.2 times of:
  All C(H) groups
 At 1.5 times of:
  All C(H,H,H) groups
2. Others
 Sof(Cl4)=1-FVAR(1)
 Sof(H10)=FVAR(1)
3.a Ternary CH refined with riding coordinates:
 C14(H14)
3.b Aromatic/amide H refined with riding coordinates:
 C10(H10), C3(H3), C7(H7), C4(H4), C6(H6), C5(H5)
3.c Idealised Me refined as rotating group:
 C15(H15A,H15B,H15C)
;
_olex2_submission_special_instructions 'No special instructions were received'
_oxdiff_exptl_absorpt_empirical_details
;
Empirical correction (ABSPACK) includes:
- Absorption correction using spherical harmonics
- Frame scaling
;
_oxdiff_exptl_absorpt_empirical_full_max 1.425
_oxdiff_exptl_absorpt_empirical_full_min 0.603

loop_
_space_group_symop_operation_xyz
'x, y, z'
'-x+1/2, y+1/2, -z+1/2'
'-x, -y, -z'
'x-1/2, -y-1/2, z-1/2'

loop_
_atom_site_label
_atom_site_type_symbol
_atom_site_fract_x
_atom_site_fract_y
_atom_site_fract_z
_atom_site_U_iso_or_equiv
_atom_site_adp_type
_atom_site_occupancy
_atom_site_site_symmetry_order
_atom_site_calc_flag
_atom_site_refinement_flags_posn
_atom_site_refinement_flags_adp
_atom_site_refinement_flags_occupancy
_atom_site_disorder_assembly
_atom_site_disorder_group
S1 S 0.84506(18) 0.39968(9) 0.40060(11) 0.0241(3) Uani 1 1 d . . . . .
Cl5 Cl 0.6242(2) 0.60272(10) 0.06882(11) 0.0324(4) Uani 1 1 d . . . . .
Cl2 Cl 0.7721(2) 0.74661(10) 0.49881(13) 0.0365(4) Uani 1 1 d . . . . .
Cl1 Cl 0.6129(2) 0.30808(9) 0.34394(14) 0.0351(4) Uani 1 1 d . . . . .
N2 N 0.7004(6) 0.5379(3) 0.5081(4) 0.0186(10) Uani 1 1 d . . . . .
N1 N 0.8770(6) 0.4125(3) 0.5193(4) 0.0246(11) Uani 1 1 d . . . . .
C1 C 0.7875(7) 0.4735(4) 0.5589(5) 0.0207(12) Uani 1 1 d . . . . .
C8 C 0.6892(7) 0.5495(3) 0.4064(4) 0.0195(11) Uani 1 1 d . . . . .
C12 C 0.7229(7) 0.5033(4) 0.2365(5) 0.0233(12) Uani 1 1 d . . . . .
C13 C 0.7420(7) 0.4902(4) 0.3422(4) 0.0210(12) Uani 1 1 d . . . . .
C2 C 0.8013(7) 0.4665(4) 0.6703(5) 0.0232(12) Uani 1 1 d . . . . .
C11 C 0.6515(7) 0.5802(4) 0.1973(5) 0.0242(12) Uani 1 1 d . . . . .
C10 C 0.6015(7) 0.6414(4) 0.2585(5) 0.0240(13) Uani 1 1 d . . . . .
H10 H 0.556113 0.692489 0.229190 0.029 Uiso 0.877(7) 1 calc R . P A 1
C9 C 0.6179(7) 0.6276(4) 0.3606(5) 0.0219(12) Uani 1 1 d . . . . .
C3 C 0.7318(8) 0.5308(4) 0.7186(5) 0.0272(13) Uani 1 1 d . . . . .
H3 H 0.680264 0.577994 0.681375 0.033 Uiso 1 1 calc R . . . .
C7 C 0.8829(7) 0.3968(4) 0.7269(5) 0.0251(13) Uani 1 1 d . . . . .
H7 H 0.930821 0.354234 0.695273 0.030 Uiso 1 1 calc R . . . .
C4 C 0.7401(8) 0.5241(4) 0.8213(5) 0.0291(14) Uani 1 1 d . . . . .
H4 H 0.691645 0.566371 0.853042 0.035 Uiso 1 1 calc R . . . .
C6 C 0.8919(8) 0.3917(4) 0.8305(5) 0.0312(14) Uani 1 1 d . . . . .
H6 H 0.946633 0.345434 0.868545 0.037 Uiso 1 1 calc R . . . .
C5 C 0.8203(8) 0.4545(4) 0.8784(5) 0.0314(14) Uani 1 1 d . . . . .
H5 H 0.825752 0.450341 0.947924 0.038 Uiso 1 1 calc R . . . .
C15 C 0.7767(8) 0.4371(4) 0.1710(5) 0.0287(13) Uani 1 1 d . . . . .
H15A H 0.872577 0.458034 0.145992 0.043 Uiso 1 1 calc GR . . . .
H15B H 0.677015 0.423601 0.113721 0.043 Uiso 1 1 calc GR . . . .
H15C H 0.814996 0.387320 0.211395 0.043 Uiso 1 1 calc GR . . . .
C14 C 0.5729(8) 0.6918(4) 0.4315(5) 0.0291(14) Uani 1 1 d . . . . .
H14 H 0.523094 0.662982 0.481590 0.035 Uiso 1 1 calc R . . . .
Cl3 Cl 0.4179(2) 0.76932(11) 0.36451(16) 0.0441(5) Uani 1 1 d . . . . .
Cl4 Cl 0.5106(15) 0.7300(7) 0.2167(9) 0.025(4) Uani 0.123(7) 1 d . . P A -1

loop_
_atom_site_aniso_label
_atom_site_aniso_U_11
_atom_site_aniso_U_22
_atom_site_aniso_U_33
_atom_site_aniso_U_23
_atom_site_aniso_U_13
_atom_site_aniso_U_12
S1 0.0194(7) 0.0224(7) 0.0302(8) -0.0039(6) 0.0062(6) 0.0041(5)
Cl5 0.0281(8) 0.0405(9) 0.0256(7) 0.0004(6) 0.0020(6) -0.0001(6)
Cl2 0.0430(9) 0.0276(8) 0.0367(9) -0.0092(7) 0.0071(7) 0.0009(7)
Cl1 0.0329(8) 0.0244(7) 0.0490(10) -0.0037(7) 0.0127(7) -0.0024(6)
N2 0.016(2) 0.019(2) 0.022(2) -0.0027(19) 0.0067(18) 0.0002(18)
N1 0.021(2) 0.024(3) 0.029(3) -0.006(2) 0.007(2) 0.003(2)
C1 0.011(2) 0.022(3) 0.028(3) -0.006(2) 0.005(2) -0.003(2)
C8 0.010(2) 0.020(3) 0.029(3) -0.001(2) 0.005(2) -0.004(2)
C12 0.013(3) 0.025(3) 0.031(3) -0.008(2) 0.004(2) -0.005(2)
C13 0.014(3) 0.023(3) 0.027(3) -0.002(2) 0.007(2) -0.001(2)
C2 0.015(3) 0.023(3) 0.031(3) -0.002(2) 0.006(2) -0.005(2)
C11 0.014(3) 0.031(3) 0.026(3) 0.002(2) 0.003(2) -0.002(2)
C10 0.013(3) 0.022(3) 0.035(3) 0.004(2) 0.002(2) -0.001(2)
C9 0.015(3) 0.021(3) 0.030(3) -0.001(2) 0.006(2) -0.002(2)
C3 0.018(3) 0.031(3) 0.034(3) -0.002(3) 0.008(3) -0.004(2)
C7 0.017(3) 0.027(3) 0.032(3) 0.000(3) 0.007(2) -0.004(2)
C4 0.022(3) 0.032(3) 0.033(3) -0.007(3) 0.008(3) -0.003(3)
C6 0.021(3) 0.032(3) 0.039(4) 0.010(3) 0.006(3) -0.003(3)
C5 0.026(3) 0.045(4) 0.025(3) -0.002(3) 0.009(3) -0.009(3)
C15 0.025(3) 0.033(3) 0.026(3) -0.009(3) 0.004(3) 0.000(3)
C14 0.030(3) 0.022(3) 0.039(4) -0.001(3) 0.015(3) 0.002(2)
Cl3 0.0384(9) 0.0298(8) 0.0672(12) 0.0049(8) 0.0195(8) 0.0080(7)
Cl4 0.025(6) 0.024(6) 0.024(6) 0.008(4) 0.001(4) -0.002(4)

loop_
_atom_type_symbol
_atom_type_description
_atom_type_scat_dispersion_real
_atom_type_scat_dispersion_imag
_atom_type_scat_source
C C 0.0181 0.0091 'International Tables Vol C Tables 4.2.6.8 and 6.1.1.4'
H H 0.0000 0.0000 'International Tables Vol C Tables 4.2.6.8 and 6.1.1.4'
Cl Cl 0.3639 0.7018 'International Tables Vol C Tables 4.2.6.8 and 6.1.1.4'
N N 0.0311 0.0180 'International Tables Vol C Tables 4.2.6.8 and 6.1.1.4'
S S 0.3331 0.5567 'International Tables Vol C Tables 4.2.6.8 and 6.1.1.4'

loop_
_exptl_crystal_face_index_h
_exptl_crystal_face_index_k
_exptl_crystal_face_index_l
_exptl_crystal_face_perp_dist
0 4 8 0.0345
5 3 -2 0.1193
0 -4 -8 0.0179
-3 0 -5 0.0957
0 -10 1 0.0145
3 0 5 0.1027
0 10 -1 0.0101

loop_
_geom_angle_atom_site_label_1
_geom_angle_atom_site_label_2
_geom_angle_atom_site_label_3
_geom_angle
_geom_angle_site_symmetry_1
_geom_angle_site_symmetry_3
_geom_angle_publ_flag
N1 S1 Cl1 108.4(2) . . ?
N1 S1 C13 106.5(3) . . ?
C13 S1 Cl1 98.51(19) . . ?
C1 N2 C8 120.8(5) . . ?
C1 N1 S1 122.0(4) . . ?
N2 C1 N1 126.0(5) . . ?
N2 C1 C2 118.2(5) . . ?
N1 C1 C2 115.7(5) . . ?
N2 C8 C13 125.3(5) . . ?
N2 C8 C9 117.6(5) . . ?
C13 C8 C9 117.1(5) . . ?
C13 C12 C15 121.5(5) . . ?
C11 C12 C13 115.9(5) . . ?
C11 C12 C15 122.6(6) . . ?
C8 C13 S1 116.8(4) . . ?
C12 C13 S1 119.5(4) . . ?
C12 C13 C8 123.7(5) . . ?
C3 C2 C1 119.2(5) . . ?
C7 C2 C1 120.7(5) . . ?
C7 C2 C3 120.1(6) . . ?
C12 C11 Cl5 119.5(5) . . ?
C12 C11 C10 122.3(6) . . ?
C10 C11 Cl5 118.2(5) . . ?
C11 C10 H10 119.3 . . ?
C11 C10 Cl4 124.6(6) . . ?
C9 C10 C11 121.4(5) . . ?
C9 C10 H10 119.3 . . ?
C9 C10 Cl4 113.9(6) . . ?
Cl4 C10 H10 6.2 . . ?
C8 C9 C14 116.3(5) . . ?
C10 C9 C8 119.6(5) . . ?
C10 C9 C14 124.0(5) . . ?
C2 C3 H3 120.1 . . ?
C4 C3 C2 119.7(6) . . ?
C4 C3 H3 120.1 . . ?
C2 C7 H7 120.3 . . ?
C6 C7 C2 119.3(6) . . ?
C6 C7 H7 120.3 . . ?
C3 C4 H4 119.7 . . ?
C3 C4 C5 120.7(6) . . ?
C5 C4 H4 119.7 . . ?
C7 C6 H6 119.6 . . ?
C7 C6 C5 120.9(6) . . ?
C5 C6 H6 119.6 . . ?
C4 C5 H5 120.3 . . ?
C6 C5 C4 119.3(6) . . ?
C6 C5 H5 120.3 . . ?
C12 C15 H15A 109.5 . . ?
C12 C15 H15B 109.5 . . ?
C12 C15 H15C 109.5 . . ?
H15A C15 H15B 109.5 . . ?
H15A C15 H15C 109.5 . . ?
H15B C15 H15C 109.5 . . ?
Cl2 C14 H14 109.2 . . ?
C9 C14 Cl2 109.3(4) . . ?
C9 C14 H14 109.2 . . ?
C9 C14 Cl3 112.8(5) . . ?
Cl3 C14 Cl2 107.2(3) . . ?
Cl3 C14 H14 109.2 . . ?

loop_
_geom_bond_atom_site_label_1
_geom_bond_atom_site_label_2
_geom_bond_distance
_geom_bond_site_symmetry_2
_geom_bond_publ_flag
S1 Cl1 2.287(2) . ?
S1 N1 1.567(5) . ?
S1 C13 1.729(6) . ?
Cl5 C11 1.726(6) . ?
Cl2 C14 1.798(7) . ?
N2 C1 1.313(7) . ?
N2 C8 1.365(7) . ?
N1 C1 1.383(7) . ?
C1 C2 1.483(8) . ?
C8 C13 1.415(8) . ?
C8 C9 1.428(8) . ?
C12 C13 1.408(8) . ?
C12 C11 1.386(8) . ?
C12 C15 1.505(8) . ?
C2 C3 1.398(8) . ?
C2 C7 1.396(8) . ?
C11 C10 1.398(9) . ?
C10 H10 0.9300 . ?
C10 C9 1.366(9) . ?
C10 Cl4 1.608(12) . ?
C9 C14 1.504(8) . ?
C3 H3 0.9300 . ?
C3 C4 1.375(9) . ?
C7 H7 0.9300 . ?
C7 C6 1.384(9) . ?
C4 H4 0.9300 . ?
C4 C5 1.393(9) . ?
C6 H6 0.9300 . ?
C6 C5 1.387(9) . ?
C5 H5 0.9300 . ?
C15 H15A 0.9600 . ?
C15 H15B 0.9600 . ?
C15 H15C 0.9600 . ?
C14 H14 0.9800 . ?
C14 Cl3 1.790(6) . ?

loop_
_exptl_oxdiff_crystal_face_indexfrac_h
_exptl_oxdiff_crystal_face_indexfrac_k
_exptl_oxdiff_crystal_face_indexfrac_l
_exptl_oxdiff_crystal_face_x
_exptl_oxdiff_crystal_face_y
_exptl_oxdiff_crystal_face_z
-0.0028 4.2972 7.6619 0.1509 0.6281 -0.7634
4.8900 2.7008 -2.4762 -0.1629 -0.6831 -0.7119
0.0157 -4.2911 -7.6702 -0.1514 -0.6300 0.7617
-3.3915 0.0647 -4.6721 -0.4593 0.1110 0.8813
-0.4487 -10.2499 0.6204 0.8490 -0.2026 0.4879
3.3769 -0.4008 4.6927 0.4872 -0.1176 -0.8654
0.2603 10.2477 -0.8792 -0.8740 0.2087 -0.4387
